data_7709729
loop_
_publ_author_name
'You, Maolin'
'Nguyen, Giang Truong'
'Shao, Dong'
'Wang, Te'
'Chang, Xiaoyong'
'Ungur, Liviu'
'Zhang, Yuan-Zhu'

_publ_section_title
;
 Manipulating the spin crossover behaviour in a series of cyanide-bridged
 {FeIII2FeII2} molecular squares through NCE- co-ligands
;
_journal_name_full 'Dalton Transactions'
_journal_paper_doi 10.1039/D2DT00058J
_journal_year 2022
_chemical_formula_moiety 'C68 H68 B2 Fe4 N26 O2 P2 S2'
_chemical_formula_sum 'C68 H68 B2 Fe4 N26 O2 P2 S2'
_chemical_formula_weight 1652.56
_space_group_crystal_system orthorhombic
_space_group_IT_number 43
_space_group_name_Hall 'F 2 -2d'
_space_group_name_H-M_alt 'F d d 2'
_atom_sites_solution_hydrogens geom
_atom_sites_solution_primary iterative
_audit_creation_date 2022-03-01
_audit_creation_method
;
Olex2 1.3
(compiled 2020.11.12 svn.r5f609507 for OlexSys, GUI svn.r6408)
;
_audit_update_record
;
2022-03-02 deposited with the CCDC.	2022-03-07 downloaded from the CCDC.
;
_cell_angle_alpha 90
_cell_angle_beta 90
_cell_angle_gamma 90
_cell_formula_units_Z 8
_cell_length_a 28.476(3)
_cell_length_b 47.057(4)
_cell_length_c 13.3974(14)
_cell_measurement_reflns_used 9171
_cell_measurement_temperature 101(2)
_cell_measurement_theta_max 27.51
_cell_measurement_theta_min 2.25
_cell_volume 17952(3)
_computing_cell_refinement 'SAINT V8.38A (Bruker, 2018)'
_computing_data_collection 'Apex3 (Bruker, 2018)'
_computing_data_reduction 'SAINT V8.38A (Bruker, 2018)'
_computing_molecular_graphics 'Olex2 1.3 (Dolomanov et al., 2009)'
_computing_publication_material 'Olex2 1.3 (Dolomanov et al., 2009)'
_computing_structure_refinement 'SHELXL 2018/3 (Sheldrick, 2015)'
_computing_structure_solution 'olex2.solve 1.3 (Bourhis et al., 2015)'
_diffrn_ambient_temperature 101.0
_diffrn_measured_fraction_theta_full 0.988
_diffrn_measured_fraction_theta_max 0.989
_diffrn_measurement_device_type 'Bruker APEX-II CCD'
_diffrn_measurement_method '\f and \w scans'
_diffrn_radiation_type MoK\a
_diffrn_radiation_wavelength 0.71073
_diffrn_reflns_av_R_equivalents 0.0538
_diffrn_reflns_av_unetI/netI 0.0264
_diffrn_reflns_Laue_measured_fraction_full 0.988
_diffrn_reflns_Laue_measured_fraction_max 0.989
_diffrn_reflns_limit_h_max 36
_diffrn_reflns_limit_h_min -36
_diffrn_reflns_limit_k_max 61
_diffrn_reflns_limit_k_min -61
_diffrn_reflns_limit_l_max 17
_diffrn_reflns_limit_l_min -17
_diffrn_reflns_number 110719
_diffrn_reflns_point_group_measured_fraction_full 0.989
_diffrn_reflns_point_group_measured_fraction_max 0.989
_diffrn_reflns_theta_full 25.242
_diffrn_reflns_theta_max 27.550
_diffrn_reflns_theta_min 2.246
_diffrn_source_current 1.2
_diffrn_source_power 0.0576
_diffrn_source_voltage 48.0
_diffrn_standards_number 0
_exptl_absorpt_coefficient_mu 0.769
_exptl_absorpt_correction_T_max 0.7456
_exptl_absorpt_correction_T_min 0.5970
_exptl_absorpt_correction_type none
_exptl_absorpt_process_details
;
SADABS-2016/2 (Bruker,2016/2) was used for absorption correction.
wR2(int) was 0.1262 before and 0.0834 after correction.
The Ratio of minimum to maximum transmission is 0.8007.
The \l/2 correction factor is Not present.
;
_exptl_crystal_colour Darkred
_exptl_crystal_density_diffrn 1.223
_exptl_crystal_description Block
_exptl_crystal_F_000 6800
_exptl_crystal_size_max 0.2
_exptl_crystal_size_mid 0.1
_exptl_crystal_size_min 0.05
_refine_diff_density_max 0.345
_refine_diff_density_min -0.498
_refine_diff_density_rms 0.050
_refine_ls_abs_structure_details
;
 Refined as an inversion twin.
;
_refine_ls_abs_structure_Flack 0.066(11)
_refine_ls_extinction_method none
_refine_ls_goodness_of_fit_ref 1.010
_refine_ls_hydrogen_treatment constr
_refine_ls_matrix_type full
_refine_ls_number_parameters 485
_refine_ls_number_reflns 10267
_refine_ls_number_restraints 19
_refine_ls_restrained_S_all 1.009
_refine_ls_R_factor_all 0.0296
_refine_ls_R_factor_gt 0.0280
_refine_ls_shift/su_max 0.005
_refine_ls_shift/su_mean 0.000
_refine_ls_structure_factor_coef Fsqd
_refine_ls_weighting_details 'w=1/[\s^2^(Fo^2^)+(0.0286P)^2^+52.7528P] where P=(Fo^2^+2Fc^2^)/3'
_refine_ls_weighting_scheme calc
_refine_ls_wR_factor_gt 0.0687
_refine_ls_wR_factor_ref 0.0697
_reflns_Friedel_coverage 0.918
_reflns_Friedel_fraction_full 0.991
_reflns_Friedel_fraction_max 0.990
_reflns_number_gt 9947
_reflns_number_total 10267
_reflns_threshold_expression 'I > 2\s(I)'
_cod_data_source_file d2dt00058j2.cif
_cod_data_source_block 100K_CCDC1
_cod_original_cell_volume 17953(3)
_cod_database_code 7709729
_shelx_shelxl_version_number 2018/3
_shelx_space_group_comment
;
The symmetry employed for this shelxl refinement is uniquely defined
by the following loop, which should always be used as a source of
symmetry information in preference to the above space-group names.
They are only intended as comments.
;
_olex2_refinement_description
;
1. Twinned data refinement
 Scales: 0.93423
 0.06577
2. Uiso/Uaniso restraints and constraints
C24 \\sim C12: within 2A with sigma of 0.04 and sigma for terminal atoms of
0.08 within 2A
Uanis(Fe2) \\sim Ueq: with sigma of 0.005 and sigma for terminal atoms of 0.01
Uanis(Fe1) \\sim Ueq: with sigma of 0.005 and sigma for terminal atoms of 0.01
3.a Ternary CH refined with riding coordinates:
 B1(H1)
3.b Aromatic/amide H refined with riding coordinates:
 C14(H14), C26(H26), C28(H28), C30(H30), C32(H32), C34(H34), C36(H36),
 C19(H19), C21(H21), C11(H11), C23(H23), C27(H27), C29(H29), C5(H5), C33(H33)
3.c Idealised Me refined as rotating group:
 C18(H18A,H18B,H18C), C24(H24A,H24B,H24C), C25(H25A,H25B,H25C), C13(H13A,H13B,
 H13C), C9(H9A,H9B,H9C), C31(H31A,H31B,H31C)
;
_smtbx_masks_void_probe_radius 1.2
_smtbx_masks_void_truncation_radius 1.2
_olex2_submission_special_instructions 'No special instructions were received'

loop_
_space_group_symop_operation_xyz
'x, y, z'
'-x, -y, z'
'x+1/4, -y+1/4, z+1/4'
'-x+1/4, y+1/4, z+1/4'
'x, y+1/2, z+1/2'
'-x, -y+1/2, z+1/2'
'x+1/4, -y+3/4, z+3/4'
'-x+1/4, y+3/4, z+3/4'
'x+1/2, y, z+1/2'
'-x+1/2, -y, z+1/2'
'x+3/4, -y+1/4, z+3/4'
'-x+3/4, y+1/4, z+3/4'
'x+1/2, y+1/2, z'
'-x+1/2, -y+1/2, z'
'x+3/4, -y+3/4, z+1/4'
'-x+3/4, y+3/4, z+1/4'

loop_
_atom_site_label
_atom_site_type_symbol
_atom_site_fract_x
_atom_site_fract_y
_atom_site_fract_z
_atom_site_U_iso_or_equiv
_atom_site_adp_type
_atom_site_occupancy
_atom_site_site_symmetry_order
_atom_site_calc_flag
_atom_site_refinement_flags_posn
_atom_site_refinement_flags_adp
_atom_site_refinement_flags_occupancy
_atom_site_disorder_assembly
_atom_site_disorder_group
Fe1 Fe 0.28749(2) 0.32132(2) 0.56916(3) 0.01385(8) Uani 1 1 d . U . . .
Fe2 Fe 0.36882(2) 0.22724(2) 0.58428(3) 0.01380(8) Uani 1 1 d . U . . .
P1 P 0.45426(3) 0.21481(2) 0.43177(6) 0.01949(15) Uani 1 1 d . . . . .
S1 S 0.37137(3) 0.22708(2) 0.93832(6) 0.02822(17) Uani 1 1 d . . . . .
O1 O 0.49353(8) 0.20920(5) 0.36187(16) 0.0266(5) Uani 1 1 d . . . . .
N2 N 0.19145(8) 0.29206(4) 0.58493(18) 0.0164(4) Uani 1 1 d . . . . .
N8 N 0.25602(8) 0.35868(5) 0.54183(17) 0.0161(4) Uani 1 1 d . . . . .
N5 N 0.42965(8) 0.24852(5) 0.58397(18) 0.0175(4) Uani 1 1 d . . . . .
N10 N 0.28944(8) 0.33013(5) 0.71398(18) 0.0164(5) Uani 1 1 d . . . . .
N1 N 0.33593(8) 0.26342(5) 0.59268(17) 0.0158(4) Uani 1 1 d . . . . .
N11 N 0.27600(7) 0.38235(5) 0.58347(19) 0.0172(4) Uani 1 1 d . . . . .
N7 N 0.37164(8) 0.22496(5) 0.7291(2) 0.0186(5) Uani 1 1 d . . . . .
N6 N 0.36347(8) 0.23018(5) 0.43446(18) 0.0167(5) Uani 1 1 d . . . . .
N4 N 0.40135(8) 0.18960(4) 0.57251(18) 0.0165(4) Uani 1 1 d . . . . .
N13 N 0.30051(8) 0.35757(5) 0.74090(17) 0.0176(5) Uani 1 1 d . . . . .
N9 N 0.35057(8) 0.33988(5) 0.55336(17) 0.0157(4) Uani 1 1 d . . . . .
C2 C 0.22761(9) 0.30275(5) 0.5806(2) 0.0142(5) Uani 1 1 d . . . . .
N12 N 0.35777(8) 0.36517(5) 0.60264(18) 0.0181(5) Uani 1 1 d . . . . .
C4 C 0.37159(9) 0.22602(5) 0.8151(2) 0.0168(5) Uani 1 1 d . . . . .
C8 C 0.46442(9) 0.24311(6) 0.5181(2) 0.0183(5) Uani 1 1 d . . . . .
C1 C 0.31708(9) 0.28497(5) 0.5879(2) 0.0151(5) Uani 1 1 d . . . . .
C3 C 0.28601(10) 0.31230(6) 0.4273(2) 0.0199(6) Uani 1 1 d . . . . .
C12 C 0.28248(10) 0.31533(6) 0.7983(2) 0.0175(5) Uani 1 1 d . U . . .
N3 N 0.28547(10) 0.30729(6) 0.3442(2) 0.0278(6) Uani 1 1 d . . . . .
C14 C 0.43654(11) 0.27018(6) 0.6478(2) 0.0204(6) Uani 1 1 d . . . . .
H14 H 0.413043 0.274003 0.696299 0.024 Uiso 1 1 calc R U . . .
C16 C 0.40014(11) 0.22546(6) 0.3728(2) 0.0211(6) Uani 1 1 d . . . . .
C18 C 0.39771(11) 0.30898(6) 0.4367(2) 0.0236(6) Uani 1 1 d . . . . .
H18A H 0.388366 0.314434 0.368936 0.035 Uiso 1 1 calc R U . . .
H18B H 0.378278 0.293046 0.459300 0.035 Uiso 1 1 calc R U . . .
H18C H 0.430808 0.303284 0.436735 0.035 Uiso 1 1 calc R U . . .
C20 C 0.22130(10) 0.36776(6) 0.4809(2) 0.0177(5) Uani 1 1 d . . . . .
C22 C 0.25428(10) 0.40573(6) 0.5493(2) 0.0193(5) Uani 1 1 d . . . . .
C24 C 0.26846(11) 0.28480(6) 0.8016(2) 0.0241(6) Uani 1 1 d . U . . .
H24A H 0.295739 0.272866 0.786394 0.036 Uiso 1 1 calc R U . . .
H24B H 0.243720 0.281307 0.752272 0.036 Uiso 1 1 calc R U . . .
H24C H 0.256705 0.280161 0.868421 0.036 Uiso 1 1 calc R U . . .
C26 C 0.51209(10) 0.28146(6) 0.5771(2) 0.0241(6) Uani 1 1 d . . . . .
H26 H 0.539726 0.292749 0.574550 0.029 Uiso 1 1 calc R U . . .
C28 C 0.32283(11) 0.23846(7) 0.3915(2) 0.0239(6) Uani 1 1 d . . . . .
H28 H 0.296245 0.241787 0.432701 0.029 Uiso 1 1 calc R U . . .
C30 C 0.38744(10) 0.16700(6) 0.6273(2) 0.0204(6) Uani 1 1 d . . . . .
H30 H 0.362577 0.169426 0.673819 0.024 Uiso 1 1 calc R U . . .
C32 C 0.40799(11) 0.14049(6) 0.6184(2) 0.0243(6) Uani 1 1 d . . . . .
H32 H 0.396770 0.125096 0.657576 0.029 Uiso 1 1 calc R U . . .
C34 C 0.47648(11) 0.28726(7) 0.6463(2) 0.0230(6) Uani 1 1 d . . . . .
H34 H 0.479523 0.302678 0.691597 0.028 Uiso 1 1 calc R U . . .
C36 C 0.21880(10) 0.39736(6) 0.4849(2) 0.0199(6) Uani 1 1 d . . . . .
H36 H 0.197250 0.409285 0.450658 0.024 Uiso 1 1 calc R U . . .
C37 C 0.39112(9) 0.33363(6) 0.5053(2) 0.0200(5) Uani 1 1 d . . . . .
C19 C 0.50584(10) 0.25879(6) 0.5126(2) 0.0226(6) Uani 1 1 d . . . . .
H19 H 0.529422 0.253995 0.465357 0.027 Uiso 1 1 calc R U . . .
C7 C 0.43735(10) 0.18508(6) 0.5072(2) 0.0189(5) Uani 1 1 d . . . . .
C21 C 0.39901(11) 0.22883(8) 0.2708(3) 0.0312(7) Uani 1 1 d . . . . .
H21 H 0.425984 0.225190 0.231054 0.037 Uiso 1 1 calc R U . . .
C11 C 0.28947(10) 0.33344(7) 0.8796(2) 0.0231(6) Uani 1 1 d . . . . .
H11 H 0.287119 0.328526 0.948189 0.028 Uiso 1 1 calc R U . . .
C23 C 0.46019(10) 0.15910(6) 0.4959(2) 0.0226(6) Uani 1 1 d . . . . .
H23 H 0.485642 0.157000 0.450678 0.027 Uiso 1 1 calc R U . . .
C6 C 0.40207(9) 0.37460(6) 0.5859(2) 0.0221(6) Uani 1 1 d . . . . .
C25 C 0.42051(11) 0.40168(8) 0.6269(3) 0.0314(7) Uani 1 1 d . . . . .
H25A H 0.394313 0.414596 0.640724 0.047 Uiso 1 1 calc R U . . .
H25B H 0.441700 0.410459 0.578172 0.047 Uiso 1 1 calc R U . . .
H25C H 0.437705 0.397876 0.688821 0.047 Uiso 1 1 calc R U . . .
C13 C 0.26977(11) 0.43519(6) 0.5762(3) 0.0260(6) Uani 1 1 d . . . . .
H13A H 0.274965 0.436361 0.648357 0.039 Uiso 1 1 calc R U . . .
H13B H 0.245433 0.448820 0.556633 0.039 Uiso 1 1 calc R U . . .
H13C H 0.299047 0.439643 0.541047 0.039 Uiso 1 1 calc R U . . .
B1 B 0.31623(11) 0.37854(7) 0.6597(2) 0.0182(6) Uani 1 1 d . . . . .
H1 H 0.325400 0.397199 0.689561 0.022 Uiso 1 1 calc R U . . .
C27 C 0.31860(11) 0.24226(8) 0.2900(2) 0.0313(7) Uani 1 1 d . . . . .
H27 H 0.289326 0.247978 0.262526 0.038 Uiso 1 1 calc R U . . .
C9 C 0.19084(11) 0.34911(6) 0.4181(2) 0.0228(6) Uani 1 1 d . . . . .
H9A H 0.210396 0.335195 0.382933 0.034 Uiso 1 1 calc R U . . .
H9B H 0.173886 0.360755 0.369290 0.034 Uiso 1 1 calc R U . . .
H9C H 0.168265 0.339148 0.460757 0.034 Uiso 1 1 calc R U . . .
C29 C 0.44443(11) 0.13631(6) 0.5532(3) 0.0268(7) Uani 1 1 d . . . . .
H29 H 0.458739 0.118151 0.547213 0.032 Uiso 1 1 calc R U . . .
C15 C 0.30039(10) 0.35965(6) 0.8414(2) 0.0213(6) Uani 1 1 d . . . . .
C31 C 0.30988(13) 0.38699(7) 0.8961(3) 0.0327(7) Uani 1 1 d . . . . .
H31A H 0.284074 0.400338 0.884038 0.049 Uiso 1 1 calc R U . . .
H31B H 0.339353 0.395267 0.871960 0.049 Uiso 1 1 calc R U . . .
H31C H 0.312392 0.383177 0.967778 0.049 Uiso 1 1 calc R U . . .
C5 C 0.42388(10) 0.35494(6) 0.5238(2) 0.0227(6) Uani 1 1 d . . . . .
H5 H 0.455065 0.355877 0.498841 0.027 Uiso 1 1 calc R U . . .
C33 C 0.35671(13) 0.23781(8) 0.2274(3) 0.0341(8) Uani 1 1 d . . . . .
H33 H 0.354245 0.240745 0.157409 0.041 Uiso 1 1 calc R U . . .

loop_
_atom_site_aniso_label
_atom_site_aniso_U_11
_atom_site_aniso_U_22
_atom_site_aniso_U_33
_atom_site_aniso_U_23
_atom_site_aniso_U_13
_atom_site_aniso_U_12
Fe1 0.01215(16) 0.01319(16) 0.01622(18) 0.00044(14) -0.00063(14) 0.00070(13)
Fe2 0.01111(16) 0.01414(16) 0.01615(18) 0.00078(14) 0.00109(14) 0.00114(13)
P1 0.0159(3) 0.0200(3) 0.0226(4) 0.0024(3) 0.0052(3) 0.0038(3)
S1 0.0284(4) 0.0385(4) 0.0177(4) -0.0047(3) -0.0022(3) -0.0012(3)
O1 0.0227(11) 0.0311(11) 0.0259(11) 0.0012(9) 0.0089(8) 0.0067(9)
N2 0.0164(11) 0.0131(9) 0.0199(11) 0.0005(9) -0.0043(10) 0.0032(8)
N8 0.0138(10) 0.0167(10) 0.0180(11) -0.0007(8) -0.0021(8) -0.0004(8)
N5 0.0163(10) 0.0184(10) 0.0177(11) 0.0064(9) 0.0007(9) 0.0005(8)
N10 0.0137(10) 0.0187(11) 0.0168(11) 0.0026(9) 0.0000(8) 0.0020(8)
N1 0.0116(10) 0.0170(10) 0.0189(11) 0.0016(9) 0.0009(9) 0.0006(8)
N11 0.0126(10) 0.0152(10) 0.0239(12) -0.0010(9) 0.0019(9) -0.0001(8)
N7 0.0124(11) 0.0195(12) 0.0239(13) -0.0005(9) 0.0003(9) 0.0012(9)
N6 0.0170(11) 0.0187(11) 0.0143(11) 0.0019(9) 0.0006(9) 0.0007(9)
N4 0.0152(10) 0.0146(9) 0.0196(11) 0.0011(9) -0.0010(9) 0.0001(8)
N13 0.0135(10) 0.0212(11) 0.0182(12) -0.0023(9) -0.0014(9) 0.0021(9)
N9 0.0151(10) 0.0127(10) 0.0192(11) 0.0038(8) -0.0015(9) 0.0005(8)
C2 0.0141(11) 0.0152(11) 0.0135(11) -0.0016(10) -0.0018(10) 0.0006(9)
N12 0.0112(10) 0.0191(11) 0.0239(12) 0.0033(9) -0.0009(9) -0.0006(8)
C4 0.0138(12) 0.0164(12) 0.0202(15) -0.0004(10) -0.0009(10) -0.0006(9)
C8 0.0151(12) 0.0185(12) 0.0211(13) 0.0052(10) -0.0012(11) 0.0002(10)
C1 0.0132(11) 0.0176(12) 0.0145(12) -0.0029(10) -0.0003(10) -0.0012(9)
C3 0.0175(13) 0.0185(13) 0.0238(16) 0.0027(11) -0.0009(11) 0.0027(10)
C12 0.0148(12) 0.0213(13) 0.0163(13) 0.0027(10) -0.0003(10) 0.0030(10)
N3 0.0311(14) 0.0342(14) 0.0181(13) 0.0017(11) 0.0004(11) 0.0078(11)
C14 0.0202(13) 0.0242(14) 0.0169(13) 0.0028(10) -0.0028(10) -0.0019(11)
C16 0.0199(14) 0.0241(14) 0.0192(14) 0.0013(11) 0.0038(11) 0.0011(11)
C18 0.0248(14) 0.0217(14) 0.0242(15) 0.0016(11) 0.0082(12) 0.0029(11)
C20 0.0157(12) 0.0200(13) 0.0174(13) 0.0018(10) 0.0031(10) -0.0013(10)
C22 0.0182(13) 0.0189(12) 0.0209(13) -0.0001(10) 0.0042(11) 0.0012(10)
C24 0.0263(15) 0.0237(14) 0.0224(14) 0.0057(11) 0.0024(12) -0.0034(11)
C26 0.0192(13) 0.0307(14) 0.0224(14) 0.0106(12) -0.0028(12) -0.0097(11)
C28 0.0163(13) 0.0306(16) 0.0249(15) -0.0001(12) -0.0037(11) 0.0012(11)
C30 0.0185(13) 0.0197(13) 0.0229(14) 0.0034(11) -0.0031(11) -0.0014(10)
C32 0.0289(15) 0.0185(13) 0.0256(15) 0.0062(11) -0.0004(12) 0.0006(12)
C34 0.0214(14) 0.0279(15) 0.0198(14) 0.0050(11) -0.0045(11) -0.0047(12)
C36 0.0158(12) 0.0198(13) 0.0242(14) 0.0011(11) -0.0003(10) 0.0030(10)
C37 0.0150(12) 0.0214(13) 0.0237(14) 0.0069(11) 0.0012(11) 0.0032(10)
C19 0.0134(12) 0.0247(14) 0.0297(15) 0.0093(12) -0.0016(12) -0.0029(11)
C7 0.0174(12) 0.0164(12) 0.0229(13) 0.0000(10) -0.0004(11) 0.0027(10)
C21 0.0247(15) 0.0459(19) 0.0229(15) 0.0032(14) 0.0050(13) 0.0081(14)
C11 0.0220(14) 0.0288(15) 0.0184(14) -0.0019(11) -0.0039(11) 0.0039(12)
C23 0.0223(14) 0.0211(14) 0.0243(15) -0.0015(11) 0.0034(12) 0.0050(11)
C6 0.0128(12) 0.0235(13) 0.0302(16) 0.0063(12) -0.0007(12) 0.0010(10)
C25 0.0182(15) 0.0367(18) 0.0392(19) -0.0001(14) -0.0025(13) -0.0064(13)
C13 0.0248(14) 0.0175(12) 0.0357(17) -0.0030(12) 0.0016(14) -0.0001(11)
B1 0.0137(13) 0.0193(14) 0.0215(15) -0.0013(11) 0.0003(11) -0.0010(11)
C27 0.0175(14) 0.050(2) 0.0266(16) 0.0037(14) -0.0025(12) 0.0046(13)
C9 0.0230(14) 0.0206(13) 0.0249(15) 0.0011(11) -0.0071(12) 0.0000(11)
C29 0.0290(15) 0.0184(13) 0.0331(17) -0.0009(12) -0.0060(13) 0.0074(11)
C15 0.0152(12) 0.0287(14) 0.0199(14) -0.0050(11) -0.0049(11) 0.0040(11)
C31 0.0401(19) 0.0290(17) 0.0289(17) -0.0111(13) -0.0007(14) 0.0012(14)
C5 0.0133(12) 0.0280(15) 0.0269(15) 0.0046(12) 0.0012(11) 0.0002(11)
C33 0.0360(19) 0.048(2) 0.0180(15) 0.0021(14) 0.0016(13) 0.0058(16)

loop_
_atom_type_symbol
_atom_type_description
_atom_type_scat_dispersion_real
_atom_type_scat_dispersion_imag
_atom_type_scat_source
C C 0.0033 0.0016 'International Tables Vol C Tables 4.2.6.8 and 6.1.1.4'
H H 0.0000 0.0000 'International Tables Vol C Tables 4.2.6.8 and 6.1.1.4'
B B 0.0013 0.0007 'International Tables Vol C Tables 4.2.6.8 and 6.1.1.4'
Fe Fe 0.3463 0.8444 'International Tables Vol C Tables 4.2.6.8 and 6.1.1.4'
N N 0.0061 0.0033 'International Tables Vol C Tables 4.2.6.8 and 6.1.1.4'
O O 0.0106 0.0060 'International Tables Vol C Tables 4.2.6.8 and 6.1.1.4'
P P 0.1023 0.0942 'International Tables Vol C Tables 4.2.6.8 and 6.1.1.4'
S S 0.1246 0.1234 'International Tables Vol C Tables 4.2.6.8 and 6.1.1.4'

loop_
_geom_angle_atom_site_label_1
_geom_angle_atom_site_label_2
_geom_angle_atom_site_label_3
_geom_angle
_geom_angle_site_symmetry_1
_geom_angle_site_symmetry_3
_geom_angle_publ_flag
N8 Fe1 N9 89.96(9) . . ?
N10 Fe1 N8 90.45(10) . . ?
N10 Fe1 N9 89.26(10) . . ?
C2 Fe1 N8 90.96(10) . . ?
C2 Fe1 N10 92.40(11) . . ?
C2 Fe1 N9 178.10(11) . . ?
C2 Fe1 C1 88.50(11) . . ?
C2 Fe1 C3 87.69(12) . . ?
C1 Fe1 N8 176.90(11) . . ?
C1 Fe1 N10 92.62(11) . . ?
C1 Fe1 N9 90.49(10) . . ?
C1 Fe1 C3 86.74(12) . . ?
C3 Fe1 N8 90.19(11) . . ?
C3 Fe1 N10 179.35(12) . . ?
C3 Fe1 N9 90.65(11) . . ?
N2 Fe2 N5 177.84(9) 14 . ?
N2 Fe2 N1 89.06(9) 14 . ?
N2 Fe2 N7 90.36(10) 14 . ?
N2 Fe2 N6 88.27(10) 14 . ?
N2 Fe2 N4 89.75(9) 14 . ?
N5 Fe2 N6 91.66(10) . . ?
N5 Fe2 N4 92.41(9) . . ?
N1 Fe2 N5 88.78(9) . . ?
N1 Fe2 N6 87.76(10) . . ?
N1 Fe2 N4 178.31(10) . . ?
N7 Fe2 N5 89.65(10) . . ?
N7 Fe2 N1 90.60(10) . . ?
N7 Fe2 N6 177.88(10) . . ?
N7 Fe2 N4 90.62(10) . . ?
N4 Fe2 N6 90.99(10) . . ?
O1 P1 C8 114.79(13) . . ?
O1 P1 C16 114.67(14) . . ?
O1 P1 C7 114.85(13) . . ?
C8 P1 C16 102.41(13) . . ?
C8 P1 C7 105.07(13) . . ?
C7 P1 C16 103.58(13) . . ?
C2 N2 Fe2 176.3(2) . 14 ?
N11 N8 Fe1 116.92(16) . . ?
C20 N8 Fe1 135.55(19) . . ?
C20 N8 N11 107.0(2) . . ?
C8 N5 Fe2 122.79(19) . . ?
C14 N5 Fe2 120.30(19) . . ?
C14 N5 C8 116.8(2) . . ?
N13 N10 Fe1 117.27(18) . . ?
C12 N10 Fe1 135.3(2) . . ?
C12 N10 N13 107.5(2) . . ?
C1 N1 Fe2 173.4(2) . . ?
N8 N11 B1 118.9(2) . . ?
C22 N11 N8 109.7(2) . . ?
C22 N11 B1 131.4(2) . . ?
C4 N7 Fe2 173.8(2) . . ?
C16 N6 Fe2 122.6(2) . . ?
C16 N6 C28 116.7(3) . . ?
C28 N6 Fe2 120.6(2) . . ?
C30 N4 Fe2 121.12(19) . . ?
C30 N4 C7 116.5(2) . . ?
C7 N4 Fe2 122.36(18) . . ?
N10 N13 B1 118.9(2) . . ?
C15 N13 N10 109.2(2) . . ?
C15 N13 B1 131.4(2) . . ?
N12 N9 Fe1 117.30(17) . . ?
C37 N9 Fe1 135.91(19) . . ?
C37 N9 N12 106.8(2) . . ?
N2 C2 Fe1 178.0(2) . . ?
N9 N12 B1 118.4(2) . . ?
C6 N12 N9 110.0(2) . . ?
C6 N12 B1 131.5(2) . . ?
N7 C4 S1 179.2(3) . . ?
N5 C8 P1 116.4(2) . . ?
N5 C8 C19 123.7(3) . . ?
C19 C8 P1 119.8(2) . . ?
N1 C1 Fe1 175.4(2) . . ?
N3 C3 Fe1 179.2(3) . . ?
N10 C12 C24 124.4(3) . . ?
N10 C12 C11 108.6(3) . . ?
C11 C12 C24 127.0(3) . . ?
N5 C14 H14 118.4 . . ?
N5 C14 C34 123.2(3) . . ?
C34 C14 H14 118.4 . . ?
N6 C16 P1 116.0(2) . . ?
N6 C16 C21 124.8(3) . . ?
C21 C16 P1 119.2(2) . . ?
H18A C18 H18B 109.5 . . ?
H18A C18 H18C 109.5 . . ?
H18B C18 H18C 109.5 . . ?
C37 C18 H18A 109.5 . . ?
C37 C18 H18B 109.5 . . ?
C37 C18 H18C 109.5 . . ?
N8 C20 C36 109.2(2) . . ?
N8 C20 C9 125.4(3) . . ?
C36 C20 C9 125.4(3) . . ?
N11 C22 C36 108.4(2) . . ?
N11 C22 C13 122.7(3) . . ?
C36 C22 C13 128.8(3) . . ?
C12 C24 H24A 109.5 . . ?
C12 C24 H24B 109.5 . . ?
C12 C24 H24C 109.5 . . ?
H24A C24 H24B 109.5 . . ?
H24A C24 H24C 109.5 . . ?
H24B C24 H24C 109.5 . . ?
C34 C26 H26 121.0 . . ?
C19 C26 H26 121.0 . . ?
C19 C26 C34 118.0(3) . . ?
N6 C28 H28 118.9 . . ?
N6 C28 C27 122.3(3) . . ?
C27 C28 H28 118.9 . . ?
N4 C30 H30 118.7 . . ?
N4 C30 C32 122.6(3) . . ?
C32 C30 H30 118.7 . . ?
C30 C32 H32 119.8 . . ?
C29 C32 C30 120.3(3) . . ?
C29 C32 H32 119.8 . . ?
C14 C34 C26 119.2(3) . . ?
C14 C34 H34 120.4 . . ?
C26 C34 H34 120.4 . . ?
C20 C36 H36 127.1 . . ?
C22 C36 C20 105.7(2) . . ?
C22 C36 H36 127.1 . . ?
N9 C37 C18 124.7(3) . . ?
N9 C37 C5 109.3(3) . . ?
C5 C37 C18 125.8(3) . . ?
C8 C19 H19 120.5 . . ?
C26 C19 C8 118.9(3) . . ?
C26 C19 H19 120.5 . . ?
N4 C7 P1 116.23(19) . . ?
N4 C7 C23 123.9(3) . . ?
C23 C7 P1 119.9(2) . . ?
C16 C21 H21 121.1 . . ?
C16 C21 C33 117.8(3) . . ?
C33 C21 H21 121.1 . . ?
C12 C11 H11 126.6 . . ?
C15 C11 C12 106.9(3) . . ?
C15 C11 H11 126.6 . . ?
C7 C23 H23 121.1 . . ?
C7 C23 C29 117.7(3) . . ?
C29 C23 H23 121.1 . . ?
N12 C6 C25 123.3(3) . . ?
N12 C6 C5 107.3(3) . . ?
C5 C6 C25 129.4(3) . . ?
C6 C25 H25A 109.5 . . ?
C6 C25 H25B 109.5 . . ?
C6 C25 H25C 109.5 . . ?
H25A C25 H25B 109.5 . . ?
H25A C25 H25C 109.5 . . ?
H25B C25 H25C 109.5 . . ?
C22 C13 H13A 109.5 . . ?
C22 C13 H13B 109.5 . . ?
C22 C13 H13C 109.5 . . ?
H13A C13 H13B 109.5 . . ?
H13A C13 H13C 109.5 . . ?
H13B C13 H13C 109.5 . . ?
N11 B1 H1 110.9 . . ?
N13 B1 N11 109.1(2) . . ?
N13 B1 N12 108.2(2) . . ?
N13 B1 H1 110.9 . . ?
N12 B1 N11 106.8(2) . . ?
N12 B1 H1 110.9 . . ?
C28 C27 H27 119.7 . . ?
C28 C27 C33 120.6(3) . . ?
C33 C27 H27 119.7 . . ?
C20 C9 H9A 109.5 . . ?
C20 C9 H9B 109.5 . . ?
C20 C9 H9C 109.5 . . ?
H9A C9 H9B 109.5 . . ?
H9A C9 H9C 109.5 . . ?
H9B C9 H9C 109.5 . . ?
C32 C29 C23 119.0(3) . . ?
C32 C29 H29 120.5 . . ?
C23 C29 H29 120.5 . . ?
N13 C15 C11 107.9(3) . . ?
N13 C15 C31 123.1(3) . . ?
C11 C15 C31 129.0(3) . . ?
C15 C31 H31A 109.5 . . ?
C15 C31 H31B 109.5 . . ?
C15 C31 H31C 109.5 . . ?
H31A C31 H31B 109.5 . . ?
H31A C31 H31C 109.5 . . ?
H31B C31 H31C 109.5 . . ?
C37 C5 C6 106.7(2) . . ?
C37 C5 H5 126.7 . . ?
C6 C5 H5 126.7 . . ?
C21 C33 H33 121.1 . . ?
C27 C33 C21 117.8(3) . . ?
C27 C33 H33 121.1 . . ?

loop_
_geom_bond_atom_site_label_1
_geom_bond_atom_site_label_2
_geom_bond_distance
_geom_bond_site_symmetry_2
_geom_bond_publ_flag
Fe1 N8 2.007(2) . ?
Fe1 N10 1.985(2) . ?
Fe1 N9 2.009(2) . ?
Fe1 C2 1.922(3) . ?
Fe1 C1 1.923(3) . ?
Fe1 C3 1.947(3) . ?
Fe2 N2 1.942(2) 14 ?
Fe2 N5 2.001(2) . ?
Fe2 N1 1.947(2) . ?
Fe2 N7 1.945(3) . ?
Fe2 N6 2.018(2) . ?
Fe2 N4 2.005(2) . ?
P1 O1 1.482(2) . ?
P1 C8 1.788(3) . ?
P1 C16 1.803(3) . ?
P1 C7 1.792(3) . ?
S1 C4 1.652(3) . ?
N2 C2 1.148(3) . ?
N8 N11 1.370(3) . ?
N8 C20 1.352(4) . ?
N5 C8 1.350(4) . ?
N5 C14 1.345(4) . ?
N10 N13 1.377(3) . ?
N10 C12 1.341(4) . ?
N1 C1 1.149(3) . ?
N11 C22 1.343(4) . ?
N11 B1 1.545(4) . ?
N7 C4 1.153(4) . ?
N6 C16 1.350(4) . ?
N6 C28 1.350(4) . ?
N4 C30 1.352(4) . ?
N4 C7 1.364(4) . ?
N13 B1 1.536(4) . ?
N13 C15 1.351(4) . ?
N9 N12 1.376(3) . ?
N9 C37 1.354(4) . ?
N12 C6 1.356(3) . ?
N12 B1 1.542(4) . ?
C8 C19 1.393(4) . ?
C3 N3 1.138(4) . ?
C12 C24 1.492(4) . ?
C12 C11 1.398(4) . ?
C14 H14 0.9500 . ?
C14 C34 1.393(4) . ?
C16 C21 1.376(4) . ?
C18 H18A 0.9800 . ?
C18 H18B 0.9800 . ?
C18 H18C 0.9800 . ?
C18 C37 1.492(4) . ?
C20 C36 1.396(4) . ?
C20 C9 1.493(4) . ?
C22 C36 1.386(4) . ?
C22 C13 1.498(4) . ?
C24 H24A 0.9800 . ?
C24 H24B 0.9800 . ?
C24 H24C 0.9800 . ?
C26 H26 0.9500 . ?
C26 C34 1.400(4) . ?
C26 C19 1.385(5) . ?
C28 H28 0.9500 . ?
C28 C27 1.377(4) . ?
C30 H30 0.9500 . ?
C30 C32 1.383(4) . ?
C32 H32 0.9500 . ?
C32 C29 1.370(5) . ?
C34 H34 0.9500 . ?
C36 H36 0.9500 . ?
C37 C5 1.392(4) . ?
C19 H19 0.9500 . ?
C7 C23 1.393(4) . ?
C21 H21 0.9500 . ?
C21 C33 1.403(5) . ?
C11 H11 0.9500 . ?
C11 C15 1.371(4) . ?
C23 H23 0.9500 . ?
C23 C29 1.393(4) . ?
C6 C25 1.484(4) . ?
C6 C5 1.390(4) . ?
C25 H25A 0.9800 . ?
C25 H25B 0.9800 . ?
C25 H25C 0.9800 . ?
C13 H13A 0.9800 . ?
C13 H13B 0.9800 . ?
C13 H13C 0.9800 . ?
B1 H1 1.0000 . ?
C27 H27 0.9500 . ?
C27 C33 1.387(5) . ?
C9 H9A 0.9800 . ?
C9 H9B 0.9800 . ?
C9 H9C 0.9800 . ?
C29 H29 0.9500 . ?
C15 C31 1.505(4) . ?
C31 H31A 0.9800 . ?
C31 H31B 0.9800 . ?
C31 H31C 0.9800 . ?
C5 H5 0.9500 . ?
C33 H33 0.9500 . ?

loop_
_geom_torsion_atom_site_label_1
_geom_torsion_atom_site_label_2
_geom_torsion_atom_site_label_3
_geom_torsion_atom_site_label_4
_geom_torsion
_geom_torsion_site_symmetry_1
_geom_torsion_site_symmetry_2
_geom_torsion_site_symmetry_3
_geom_torsion_site_symmetry_4
_geom_torsion_publ_flag
Fe1 N8 N11 C22 173.04(18) . . . . ?
Fe1 N8 N11 B1 -8.7(3) . . . . ?
Fe1 N8 C20 C36 -172.0(2) . . . . ?
Fe1 N8 C20 C9 7.3(4) . . . . ?
Fe1 N10 N13 B1 -7.2(3) . . . . ?
Fe1 N10 N13 C15 -179.75(18) . . . . ?
Fe1 N10 C12 C24 -2.0(4) . . . . ?
Fe1 N10 C12 C11 179.3(2) . . . . ?
Fe1 N9 N12 C6 178.91(18) . . . . ?
Fe1 N9 N12 B1 -4.4(3) . . . . ?
Fe1 N9 C37 C18 5.9(4) . . . . ?
Fe1 N9 C37 C5 -178.9(2) . . . . ?
Fe2 N5 C8 P1 -1.8(3) . . . . ?
Fe2 N5 C8 C19 175.9(2) . . . . ?
Fe2 N5 C14 C34 -174.8(2) . . . . ?
Fe2 N6 C16 P1 2.5(3) . . . . ?
Fe2 N6 C16 C21 -176.0(3) . . . . ?
Fe2 N6 C28 C27 176.3(3) . . . . ?
Fe2 N4 C30 C32 177.6(2) . . . . ?
Fe2 N4 C7 P1 0.0(3) . . . . ?
Fe2 N4 C7 C23 -178.9(2) . . . . ?
P1 C8 C19 C26 177.0(2) . . . . ?
P1 C16 C21 C33 -178.5(3) . . . . ?
P1 C7 C23 C29 -177.3(2) . . . . ?
O1 P1 C8 N5 -179.0(2) . . . . ?
O1 P1 C8 C19 3.1(3) . . . . ?
O1 P1 C16 N6 178.8(2) . . . . ?
O1 P1 C16 C21 -2.7(3) . . . . ?
O1 P1 C7 N4 179.8(2) . . . . ?
O1 P1 C7 C23 -1.2(3) . . . . ?
N8 N11 C22 C36 0.8(3) . . . . ?
N8 N11 C22 C13 -176.3(3) . . . . ?
N8 N11 B1 N13 -51.7(3) . . . . ?
N8 N11 B1 N12 65.0(3) . . . . ?
N8 C20 C36 C22 1.3(3) . . . . ?
N5 C8 C19 C26 -0.7(4) . . . . ?
N5 C14 C34 C26 -1.7(4) . . . . ?
N10 N13 B1 N11 61.7(3) . . . . ?
N10 N13 B1 N12 -54.1(3) . . . . ?
N10 N13 C15 C11 0.3(3) . . . . ?
N10 N13 C15 C31 -178.4(3) . . . . ?
N10 C12 C11 C15 0.6(3) . . . . ?
N11 N8 C20 C36 -0.8(3) . . . . ?
N11 N8 C20 C9 178.4(3) . . . . ?
N11 C22 C36 C20 -1.3(3) . . . . ?
N6 C16 C21 C33 0.0(6) . . . . ?
N6 C28 C27 C33 -0.4(6) . . . . ?
N4 C30 C32 C29 1.0(5) . . . . ?
N4 C7 C23 C29 1.6(5) . . . . ?
N13 N10 C12 C24 178.2(3) . . . . ?
N13 N10 C12 C11 -0.4(3) . . . . ?
N9 N12 C6 C25 178.7(3) . . . . ?
N9 N12 C6 C5 0.3(3) . . . . ?
N9 N12 B1 N11 -56.5(3) . . . . ?
N9 N12 B1 N13 60.8(3) . . . . ?
N9 C37 C5 C6 0.4(3) . . . . ?
N12 N9 C37 C18 -175.4(3) . . . . ?
N12 N9 C37 C5 -0.2(3) . . . . ?
N12 C6 C5 C37 -0.4(3) . . . . ?
C8 P1 C16 N6 -56.2(2) . . . . ?
C8 P1 C16 C21 122.3(3) . . . . ?
C8 P1 C7 N4 52.7(2) . . . . ?
C8 P1 C7 C23 -128.3(2) . . . . ?
C8 N5 C14 C34 2.1(4) . . . . ?
C12 N10 N13 B1 172.6(2) . . . . ?
C12 N10 N13 C15 0.0(3) . . . . ?
C12 C11 C15 N13 -0.6(3) . . . . ?
C12 C11 C15 C31 178.1(3) . . . . ?
C14 N5 C8 P1 -178.6(2) . . . . ?
C14 N5 C8 C19 -0.8(4) . . . . ?
C16 P1 C8 N5 56.1(2) . . . . ?
C16 P1 C8 C19 -121.8(2) . . . . ?
C16 P1 C7 N4 -54.3(2) . . . . ?
C16 P1 C7 C23 124.6(2) . . . . ?
C16 N6 C28 C27 -0.6(5) . . . . ?
C16 C21 C33 C27 -1.0(5) . . . . ?
C18 C37 C5 C6 175.5(3) . . . . ?
C20 N8 N11 C22 0.0(3) . . . . ?
C20 N8 N11 B1 178.3(2) . . . . ?
C22 N11 B1 N13 126.1(3) . . . . ?
C22 N11 B1 N12 -117.2(3) . . . . ?
C24 C12 C11 C15 -178.0(3) . . . . ?
C28 N6 C16 P1 179.3(2) . . . . ?
C28 N6 C16 C21 0.9(5) . . . . ?
C28 C27 C33 C21 1.3(6) . . . . ?
C30 N4 C7 P1 177.9(2) . . . . ?
C30 N4 C7 C23 -1.0(4) . . . . ?
C30 C32 C29 C23 -0.4(5) . . . . ?
C34 C26 C19 C8 1.0(4) . . . . ?
C37 N9 N12 C6 -0.1(3) . . . . ?
C37 N9 N12 B1 176.6(2) . . . . ?
C19 C26 C34 C14 0.1(4) . . . . ?
C7 P1 C8 N5 -51.9(2) . . . . ?
C7 P1 C8 C19 130.3(2) . . . . ?
C7 P1 C16 N6 52.8(3) . . . . ?
C7 P1 C16 C21 -128.6(3) . . . . ?
C7 N4 C30 C32 -0.4(4) . . . . ?
C7 C23 C29 C32 -0.8(5) . . . . ?
C6 N12 B1 N11 119.3(3) . . . . ?
C6 N12 B1 N13 -123.4(3) . . . . ?
C25 C6 C5 C37 -178.6(3) . . . . ?
C13 C22 C36 C20 175.6(3) . . . . ?
B1 N11 C22 C36 -177.1(3) . . . . ?
B1 N11 C22 C13 5.7(5) . . . . ?
B1 N13 C15 C11 -171.0(3) . . . . ?
B1 N13 C15 C31 10.3(5) . . . . ?
B1 N12 C6 C25 2.6(5) . . . . ?
B1 N12 C6 C5 -175.8(3) . . . . ?
C9 C20 C36 C22 -177.9(3) . . . . ?
C15 N13 B1 N11 -127.6(3) . . . . ?
C15 N13 B1 N12 116.6(3) . . . . ?

loop_
_twin_individual_id
_twin_individual_mass_fraction_refined
1 0.93423
2 0.06577

loop_
_smtbx_masks_void_nr
_smtbx_masks_void_average_x
_smtbx_masks_void_average_y
_smtbx_masks_void_average_z
_smtbx_masks_void_volume
_smtbx_masks_void_count_electrons
_smtbx_masks_void_content
1 -0.080 -0.247 0.914 4637.8 764.8 '16 CH10O4'
